data_2209346
loop_
_publ_author_name
'Qian, Shao-Song'
'Cui, Hong-You'
'Zhao, Bo-Sheng'

_publ_section_title 2-(2,6-Dioxo-3,4,5,6-tetrahydro-2<i>H</i>-pyran-3-yl)-2,3-dihydro-1<i>H</i>-isoindole-1,3-dione
_journal_coeditor_code WW2009
_journal_issue 6
_journal_name_full 'Acta Crystallographica Section E'
_journal_page_first o2276
_journal_page_last o2277
_journal_paper_doi 10.1107/S160053680601631X
_journal_volume 62
_journal_year 2006
_chemical_formula_iupac 'C13 H9 N1 O5'
_chemical_formula_moiety 'C13 H9 N1 O5'
_chemical_formula_sum 'C13 H9 N O5'
_chemical_formula_weight 259.21
_chemical_name_systematic
;
2-(2,6-Dioxo-3,4,5,6-tetrahydro-2H-pyran-3-yl)-2,3-dihydro-
1H-isoindole-1,3-dione
;
_space_group_IT_number 14
_symmetry_cell_setting monoclinic
_symmetry_space_group_name_Hall '-P 2yn'
_symmetry_space_group_name_H-M 'P 1 21/n 1'
_atom_sites_solution_hydrogens geom
_atom_sites_solution_primary direct
_atom_sites_solution_secondary difmap
_audit_creation_method SHELXL97
_cell_angle_alpha 90.00
_cell_angle_beta 106.51(3)
_cell_angle_gamma 90.00
_cell_formula_units_Z 8
_cell_length_a 11.868(2)
_cell_length_b 10.254(2)
_cell_length_c 19.833(4)
_cell_measurement_reflns_used 25
_cell_measurement_temperature 293(2)
_cell_measurement_theta_max 13
_cell_measurement_theta_min 10
_cell_volume 2314.1(8)
_computing_cell_refinement SMART
_computing_data_collection 'SMART (Siemens, 1996)'
_computing_data_reduction 'SAINT (Siemens, 1996)'
_computing_molecular_graphics 'SHELXTL (Sheldrick, 1997b)'
_computing_publication_material SHELXTL
_computing_structure_refinement 'SHELXL97 (Sheldrick, 1997a)'
_computing_structure_solution 'SHELXS97 (Sheldrick, 1997a)'
_diffrn_ambient_temperature 293(2)
_diffrn_measured_fraction_theta_full 1.000
_diffrn_measured_fraction_theta_max 1.000
_diffrn_measurement_device_type 'Enraf--Nonius CAD-4'
_diffrn_measurement_method \w/2\q
_diffrn_radiation_monochromator graphite
_diffrn_radiation_source 'fine-focus sealed tube'
_diffrn_radiation_type MoK\a
_diffrn_radiation_wavelength 0.71073
_diffrn_reflns_av_R_equivalents 0.0000
_diffrn_reflns_av_sigmaI/netI 0.0285
_diffrn_reflns_limit_h_max 14
_diffrn_reflns_limit_h_min -14
_diffrn_reflns_limit_k_max 12
_diffrn_reflns_limit_k_min 0
_diffrn_reflns_limit_l_max 24
_diffrn_reflns_limit_l_min 0
_diffrn_reflns_number 4544
_diffrn_reflns_theta_full 25.98
_diffrn_reflns_theta_max 25.98
_diffrn_reflns_theta_min 1.81
_diffrn_standards_decay_% 0
_diffrn_standards_interval_count 200
_diffrn_standards_interval_time 120
_diffrn_standards_number 3
_exptl_absorpt_coefficient_mu 0.117
_exptl_absorpt_correction_T_max 0.9659
_exptl_absorpt_correction_T_min 0.9548
_exptl_absorpt_correction_type psi-scan
_exptl_absorpt_process_details '(SADABS; Sheldrick, 1996)'
_exptl_crystal_colour colourless
_exptl_crystal_density_diffrn 1.488
_exptl_crystal_density_method 'not measured'
_exptl_crystal_description prism
_exptl_crystal_F_000 1072
_exptl_crystal_size_max 0.40
_exptl_crystal_size_mid 0.30
_exptl_crystal_size_min 0.30
_refine_diff_density_max 0.214
_refine_diff_density_min -0.265
_refine_ls_extinction_method none
_refine_ls_goodness_of_fit_ref 1.074
_refine_ls_hydrogen_treatment constr
_refine_ls_matrix_type full
_refine_ls_number_parameters 343
_refine_ls_number_reflns 4544
_refine_ls_number_restraints 0
_refine_ls_restrained_S_all 1.074
_refine_ls_R_factor_all 0.0817
_refine_ls_R_factor_gt 0.0506
_refine_ls_shift/su_max 0.000
_refine_ls_shift/su_mean 0.000
_refine_ls_structure_factor_coef Fsqd
_refine_ls_weighting_details 'calc w = 1/[\s^2^(Fo^2^)+(0.1P)^2^] where P=(Fo^2^+2Fc^2^)/3'
_refine_ls_weighting_scheme calc
_refine_ls_wR_factor_gt 0.1399
_refine_ls_wR_factor_ref 0.1639
_reflns_number_gt 3113
_reflns_number_total 4544
_reflns_threshold_expression I>2\s(I)
_cod_data_source_file ww2009.cif
_cod_data_source_block I
_cod_depositor_comments
;
The following automatic conversions were performed:
'_symmetry_cell_setting' value 'Monoclinic' changed to 'monoclinic'
according to '/home/saulius/struct/CIF-dictionaries/cif_core.dic'
dictionary named 'cif_core.dic' version 2.4.1 from 2010-06-29.

Automatic conversion script
Id: cif_fix_enum 1527 2010-12-29 10:47:43Z saulius 

The following automatic conversions were performed:

'_symmetry_cell_setting' value 'Monoclinic' changed to 'monoclinic'
according to /home/saulius/struct/CIF-dictionaries/cif_core.dic
dictionary named 'cif_core.dic' version 2.4.1 from 2010-06-29.

Automatic conversion script
Id: cif_fix_values 1715 2011-07-08 13:25:40Z adriana 
;
_cod_original_sg_symbol_H-M 'P 21/n'
_cod_original_formula_sum 'C13 H9 N1 O5'
_cod_database_code 2209346
_cod_database_fobs_code 2209346

loop_
_symmetry_equiv_pos_as_xyz
'x, y, z'
'-x+1/2, y+1/2, -z+1/2'
'-x, -y, -z'
'x-1/2, -y-1/2, z-1/2'

loop_
_atom_site_type_symbol
_atom_site_label
_atom_site_fract_x
_atom_site_fract_y
_atom_site_fract_z
_atom_site_U_iso_or_equiv
_atom_site_adp_type
_atom_site_calc_flag
_atom_site_refinement_flags
_atom_site_occupancy
O O1 0.13009(18) 0.34520(17) 0.27904(10) 0.0675(5) Uani d . 1
O O2 0.3903(3) 0.1591(3) 0.09776(14) 0.1127(9) Uani d . 1
O O3 0.39428(16) 0.17170(19) 0.20815(11) 0.0656(5) Uani d . 1
O O4 0.40750(18) 0.1870(2) 0.31999(11) 0.0871(7) Uani d . 1
O O5 0.23037(18) -0.06142(18) 0.36754(11) 0.0731(6) Uani d . 1
N N1 0.17781(17) 0.12910(18) 0.30494(10) 0.0462(5) Uani d . 1
C C1 0.0608(3) 0.1735(4) 0.50630(15) 0.0786(10) Uani d . 1
H H1A 0.0463 0.1522 0.5486 0.094 Uiso calc R 1
C C2 0.0276(3) 0.2937(4) 0.47704(16) 0.0742(9) Uani d . 1
H H2A -0.0094 0.3517 0.4998 0.089 Uiso calc R 1
C C3 0.0477(2) 0.3302(3) 0.41519(13) 0.0589(7) Uani d . 1
H H3A 0.0260 0.4122 0.3957 0.071 Uiso calc R 1
C C4 0.10184(19) 0.2400(2) 0.38272(12) 0.0468(6) Uani d . 1
C C5 0.1355(2) 0.1188(2) 0.41064(12) 0.0500(6) Uani d . 1
C C6 0.1156(3) 0.0830(3) 0.47405(13) 0.0698(8) Uani d . 1
H H6A 0.1381 0.0016 0.4940 0.084 Uiso calc R 1
C C7 0.1348(2) 0.2513(2) 0.31662(12) 0.0462(5) Uani d . 1
C C8 0.1870(2) 0.0453(2) 0.36234(13) 0.0502(6) Uani d . 1
C C9 0.2272(2) 0.0974(2) 0.24800(12) 0.0478(6) Uani d . 1
H H9A 0.2377 0.0025 0.2489 0.057 Uiso calc R 1
C C10 0.1508(2) 0.1316(3) 0.17571(12) 0.0620(7) Uani d . 1
H H10A 0.1342 0.2244 0.1730 0.074 Uiso calc R 1
H H10B 0.0768 0.0850 0.1660 0.074 Uiso calc R 1
C C11 0.2139(3) 0.0948(3) 0.12229(13) 0.0678(8) Uani d . 1
H H11A 0.2153 0.0005 0.1188 0.081 Uiso calc R 1
H H11B 0.1697 0.1283 0.0767 0.081 Uiso calc R 1
C C12 0.3356(3) 0.1438(3) 0.13860(16) 0.0683(8) Uani d . 1
C C13 0.3481(2) 0.1567(2) 0.26287(14) 0.0524(6) Uani d . 1
O O6 0.65068(16) 0.95665(15) 0.28435(9) 0.0565(5) Uani d . 1
O O7 0.92493(18) 0.89639(18) 0.10274(10) 0.0689(5) Uani d . 1
O O8 0.92227(14) 0.91002(15) 0.21244(8) 0.0506(4) Uani d . 1
O O9 0.92416(15) 0.93506(17) 0.32251(9) 0.0598(5) Uani d . 1
O O10 0.81155(14) 0.56524(14) 0.37181(8) 0.0477(4) Uani d . 1
N N2 0.74502(15) 0.75916(16) 0.31498(9) 0.0397(4) Uani d . 1
C C14 0.5281(3) 0.8354(3) 0.46956(15) 0.0638(7) Uani d . 1
H H14A 0.4765 0.8764 0.4903 0.077 Uiso calc R 1
C C15 0.5502(2) 0.8913(2) 0.41159(14) 0.0552(6) Uani d . 1
H H15A 0.5150 0.9695 0.3930 0.066 Uiso calc R 1
C C16 0.62691(18) 0.8264(2) 0.38203(11) 0.0414(5) Uani d . 1
C C17 0.67791(18) 0.7089(2) 0.40970(11) 0.0394(5) Uani d . 1
C C18 0.6568(2) 0.6541(2) 0.46829(11) 0.0476(6) Uani d . 1
H H18A 0.6922 0.5763 0.4871 0.057 Uiso calc R 1
C C19 0.5809(2) 0.7193(3) 0.49799(13) 0.0601(7) Uani d . 1
H H19A 0.5650 0.6849 0.5377 0.072 Uiso calc R 1
C C20 0.67036(19) 0.8613(2) 0.32148(12) 0.0423(5) Uani d . 1
C C21 0.75388(18) 0.6628(2) 0.36660(11) 0.0372(5) Uani d . 1
C C22 0.80799(18) 0.7553(2) 0.26206(11) 0.0363(5) Uani d . 1
H H22A 0.8576 0.6772 0.2706 0.044 Uiso calc R 1
C C23 0.72631(19) 0.7462(2) 0.18775(11) 0.0450(5) Uani d . 1
H H23A 0.6794 0.6674 0.1827 0.054 Uiso calc R 1
H H23B 0.6736 0.8205 0.1782 0.054 Uiso calc R 1
C C24 0.7994(2) 0.7441(2) 0.13635(12) 0.0527(6) Uani d . 1
H H24A 0.8420 0.6622 0.1415 0.063 Uiso calc R 1
H H24B 0.7471 0.7476 0.0889 0.063 Uiso calc R 1
C C25 0.8842(2) 0.8526(2) 0.14615(12) 0.0476(6) Uani d . 1
C C26 0.88777(19) 0.8727(2) 0.27010(12) 0.0410(5) Uani d . 1

loop_
_atom_site_aniso_label
_atom_site_aniso_U_11
_atom_site_aniso_U_22
_atom_site_aniso_U_33
_atom_site_aniso_U_12
_atom_site_aniso_U_13
_atom_site_aniso_U_23
O1 0.0934(14) 0.0478(11) 0.0666(12) 0.0022(9) 0.0310(11) 0.0087(9)
O2 0.146(2) 0.114(2) 0.118(2) 0.0114(17) 0.103(2) 0.0078(16)
O3 0.0554(10) 0.0679(12) 0.0851(14) -0.0046(9) 0.0385(10) 0.0068(10)
O4 0.0639(12) 0.1129(18) 0.0774(14) -0.0293(12) 0.0089(11) -0.0128(13)
O5 0.0813(13) 0.0476(11) 0.0898(14) 0.0050(10) 0.0234(11) 0.0098(10)
N1 0.0514(11) 0.0430(10) 0.0502(11) -0.0031(8) 0.0243(9) -0.0033(9)
C1 0.079(2) 0.121(3) 0.0445(14) -0.051(2) 0.0308(14) -0.0244(18)
C2 0.0603(17) 0.104(3) 0.0662(18) -0.0296(17) 0.0311(15) -0.0350(18)
C3 0.0481(13) 0.0722(17) 0.0596(15) -0.0111(12) 0.0202(12) -0.0209(13)
C4 0.0428(12) 0.0535(14) 0.0451(12) -0.0120(10) 0.0141(10) -0.0078(11)
C5 0.0481(13) 0.0585(15) 0.0435(13) -0.0191(11) 0.0129(10) -0.0026(11)
C6 0.0773(19) 0.083(2) 0.0473(14) -0.0356(16) 0.0154(14) 0.0036(14)
C7 0.0482(13) 0.0434(13) 0.0496(13) -0.0058(10) 0.0180(10) -0.0021(11)
C8 0.0498(13) 0.0413(13) 0.0574(14) -0.0097(11) 0.0117(11) 0.0035(11)
C9 0.0488(13) 0.0461(13) 0.0538(13) -0.0070(10) 0.0228(11) -0.0085(11)
C10 0.0483(14) 0.085(2) 0.0520(14) -0.0044(13) 0.0127(12) -0.0123(14)
C11 0.084(2) 0.0734(19) 0.0482(14) 0.0105(16) 0.0224(14) -0.0053(14)
C12 0.089(2) 0.0569(16) 0.078(2) 0.0159(15) 0.0547(18) 0.0098(14)
C13 0.0468(13) 0.0518(15) 0.0612(15) -0.0046(11) 0.0198(12) -0.0005(12)
O6 0.0732(11) 0.0347(9) 0.0709(11) 0.0105(8) 0.0355(9) 0.0130(8)
O7 0.0841(13) 0.0668(12) 0.0733(12) 0.0193(10) 0.0509(11) 0.0270(10)
O8 0.0541(9) 0.0448(9) 0.0605(10) -0.0079(7) 0.0285(8) 0.0050(8)
O9 0.0620(11) 0.0578(11) 0.0597(10) -0.0155(9) 0.0172(9) -0.0167(9)
O10 0.0586(10) 0.0357(8) 0.0524(9) 0.0085(7) 0.0214(8) 0.0047(7)
N2 0.0484(10) 0.0317(9) 0.0455(10) 0.0034(8) 0.0237(8) 0.0033(8)
C14 0.0693(17) 0.0637(17) 0.0745(18) -0.0039(14) 0.0467(15) -0.0155(14)
C15 0.0574(14) 0.0469(13) 0.0702(16) 0.0027(11) 0.0326(13) -0.0081(12)
C16 0.0439(12) 0.0356(11) 0.0493(12) -0.0050(9) 0.0205(10) -0.0065(10)
C17 0.0438(11) 0.0349(11) 0.0419(11) -0.0094(9) 0.0159(9) -0.0054(9)
C18 0.0589(14) 0.0470(13) 0.0412(12) -0.0114(11) 0.0209(11) -0.0026(10)
C19 0.0719(17) 0.0667(17) 0.0524(14) -0.0161(14) 0.0351(13) -0.0073(13)
C20 0.0453(12) 0.0337(11) 0.0521(13) 0.0003(9) 0.0207(10) -0.0011(10)
C21 0.0407(11) 0.0306(10) 0.0403(11) -0.0050(9) 0.0115(9) -0.0005(9)
C22 0.0418(11) 0.0308(10) 0.0407(11) 0.0012(9) 0.0188(9) 0.0023(9)
C23 0.0464(12) 0.0411(12) 0.0481(13) -0.0066(10) 0.0145(10) -0.0030(10)
C24 0.0658(15) 0.0507(14) 0.0437(13) 0.0007(12) 0.0190(11) -0.0027(11)
C25 0.0533(13) 0.0428(13) 0.0543(14) 0.0150(10) 0.0276(11) 0.0136(11)
C26 0.0403(11) 0.0372(11) 0.0497(13) 0.0018(9) 0.0194(10) 0.0025(10)

loop_
_atom_type_symbol
_atom_type_description
_atom_type_scat_dispersion_real
_atom_type_scat_dispersion_imag
_atom_type_scat_source
C C 0.0033 0.0016 'International Tables Vol C Tables 4.2.6.8 and 6.1.1.4'
H H 0.0000 0.0000 'International Tables Vol C Tables 4.2.6.8 and 6.1.1.4'
N N 0.0061 0.0033 'International Tables Vol C Tables 4.2.6.8 and 6.1.1.4'
O O 0.0106 0.0060 'International Tables Vol C Tables 4.2.6.8 and 6.1.1.4'

loop_
_geom_angle_atom_site_label_1
_geom_angle_atom_site_label_2
_geom_angle_atom_site_label_3
_geom_angle
C13 O3 C12 124.7(2)
C7 N1 C8 111.22(19)
C7 N1 C9 125.32(19)
C8 N1 C9 122.6(2)
C2 C1 C6 121.4(3)
C2 C1 H1A 119.3
C6 C1 H1A 119.3
C3 C2 C1 121.6(3)
C3 C2 H2A 119.2
C1 C2 H2A 119.2
C2 C3 C4 117.2(3)
C2 C3 H3A 121.4
C4 C3 H3A 121.4
C5 C4 C3 122.5(2)
C5 C4 C7 108.0(2)
C3 C4 C7 129.5(2)
C4 C5 C6 119.9(3)
C4 C5 C8 109.0(2)
C6 C5 C8 131.1(3)
C1 C6 C5 117.5(3)
C1 C6 H6A 121.3
C5 C6 H6A 121.3
O1 C7 N1 124.5(2)
O1 C7 C4 129.2(2)
N1 C7 C4 106.19(19)
O5 C8 N1 124.0(2)
O5 C8 C5 130.8(2)
N1 C8 C5 105.2(2)
N1 C9 C10 115.0(2)
N1 C9 C13 109.26(19)
C10 C9 C13 112.0(2)
N1 C9 H9A 106.7
C10 C9 H9A 106.7
C13 C9 H9A 106.7
C9 C10 C11 109.1(2)
C9 C10 H10A 109.9
C11 C10 H10A 109.9
C9 C10 H10B 109.9
C11 C10 H10B 109.9
H10A C10 H10B 108.3
C12 C11 C10 114.2(2)
C12 C11 H11A 108.7
C10 C11 H11A 108.7
C12 C11 H11B 108.7
C10 C11 H11B 108.7
H11A C11 H11B 107.6
O2 C12 O3 115.8(3)
O2 C12 C11 126.0(3)
O3 C12 C11 118.2(2)
O4 C13 O3 117.8(2)
O4 C13 C9 124.3(2)
O3 C13 C9 117.9(2)
C26 O8 C25 125.03(18)
C20 N2 C21 112.14(17)
C20 N2 C22 123.77(17)
C21 N2 C22 124.07(17)
C15 C14 C19 121.7(2)
C15 C14 H14A 119.1
C19 C14 H14A 119.1
C14 C15 C16 117.2(2)
C14 C15 H15A 121.4
C16 C15 H15A 121.4
C15 C16 C17 120.9(2)
C15 C16 C20 130.6(2)
C17 C16 C20 108.48(18)
C18 C17 C16 121.6(2)
C18 C17 C21 130.0(2)
C16 C17 C21 108.43(18)
C17 C18 C19 117.4(2)
C17 C18 H18A 121.3
C19 C18 H18A 121.3
C18 C19 C14 121.1(2)
C18 C19 H19A 119.5
C14 C19 H19A 119.5
O6 C20 N2 124.6(2)
O6 C20 C16 129.8(2)
N2 C20 C16 105.64(18)
O10 C21 N2 124.88(19)
O10 C21 C17 129.82(19)
N2 C21 C17 105.30(17)
N2 C22 C26 109.73(17)
N2 C22 C23 112.66(17)
C26 C22 C23 111.05(17)
N2 C22 H22A 107.7
C26 C22 H22A 107.7
C23 C22 H22A 107.7
C24 C23 C22 108.92(18)
C24 C23 H23A 109.9
C22 C23 H23A 109.9
C24 C23 H23B 109.9
C22 C23 H23B 109.9
H23A C23 H23B 108.3
C25 C24 C23 113.57(19)
C25 C24 H24A 108.9
C23 C24 H24A 108.9
C25 C24 H24B 108.9
C23 C24 H24B 108.9
H24A C24 H24B 107.7
O7 C25 O8 115.7(2)
O7 C25 C24 126.3(2)
O8 C25 C24 117.97(19)
O9 C26 O8 117.1(2)
O9 C26 C22 125.5(2)
O8 C26 C22 117.38(19)

loop_
_geom_bond_atom_site_label_1
_geom_bond_atom_site_label_2
_geom_bond_distance
O1 C7 1.209(3)
O2 C12 1.184(3)
O3 C13 1.356(3)
O3 C12 1.387(4)
O4 C13 1.193(3)
O5 C8 1.202(3)
N1 C7 1.397(3)
N1 C8 1.405(3)
N1 C9 1.449(3)
C1 C2 1.371(5)
C1 C6 1.389(5)
C1 H1A 0.9300
C2 C3 1.367(4)
C2 H2A 0.9300
C3 C4 1.385(3)
C3 H3A 0.9300
C4 C5 1.373(3)
C4 C7 1.475(3)
C5 C6 1.393(3)
C5 C8 1.480(3)
C6 H6A 0.9300
C9 C10 1.504(3)
C9 C13 1.509(3)
C9 H9A 0.9800
C10 C11 1.509(3)
C10 H10A 0.9700
C10 H10B 0.9700
C11 C12 1.475(4)
C11 H11A 0.9700
C11 H11B 0.9700
O6 C20 1.206(3)
O7 C25 1.189(3)
O8 C26 1.374(3)
O8 C25 1.393(3)
O9 C26 1.192(3)
O10 C21 1.200(2)
N2 C20 1.401(3)
N2 C21 1.405(3)
N2 C22 1.452(2)
C14 C15 1.375(4)
C14 C19 1.388(4)
C14 H14A 0.9300
C15 C16 1.385(3)
C15 H15A 0.9300
C16 C17 1.390(3)
C16 C20 1.479(3)
C17 C18 1.376(3)
C17 C21 1.485(3)
C18 C19 1.380(3)
C18 H18A 0.9300
C19 H19A 0.9300
C22 C26 1.512(3)
C22 C23 1.519(3)
C22 H22A 0.9800
C23 C24 1.514(3)
C23 H23A 0.9700
C23 H23B 0.9700
C24 C25 1.476(3)
C24 H24A 0.9700
C24 H24B 0.9700

loop_
_geom_torsion_atom_site_label_1
_geom_torsion_atom_site_label_2
_geom_torsion_atom_site_label_3
_geom_torsion_atom_site_label_4
_geom_torsion
C6 C1 C2 C3 -0.5(4)
C1 C2 C3 C4 0.8(4)
C2 C3 C4 C5 -0.5(3)
C2 C3 C4 C7 -179.8(2)
C3 C4 C5 C6 -0.1(3)
C7 C4 C5 C6 179.3(2)
C3 C4 C5 C8 178.3(2)
C7 C4 C5 C8 -2.2(2)
C2 C1 C6 C5 -0.1(4)
C4 C5 C6 C1 0.4(3)
C8 C5 C6 C1 -177.6(2)
C8 N1 C7 O1 171.9(2)
C9 N1 C7 O1 2.4(4)
C8 N1 C7 C4 -6.6(2)
C9 N1 C7 C4 -176.01(19)
C5 C4 C7 O1 -173.0(2)
C3 C4 C7 O1 6.4(4)
C5 C4 C7 N1 5.3(2)
C3 C4 C7 N1 -175.2(2)
C7 N1 C8 O5 -173.9(2)
C9 N1 C8 O5 -4.1(4)
C7 N1 C8 C5 5.2(2)
C9 N1 C8 C5 174.99(18)
C4 C5 C8 O5 177.3(3)
C6 C5 C8 O5 -4.5(4)
C4 C5 C8 N1 -1.7(2)
C6 C5 C8 N1 176.5(2)
C7 N1 C9 C10 -52.9(3)
C8 N1 C9 C10 138.8(2)
C7 N1 C9 C13 74.0(3)
C8 N1 C9 C13 -94.3(2)
N1 C9 C10 C11 179.3(2)
C13 C9 C10 C11 53.8(3)
C9 C10 C11 C12 -50.3(3)
C13 O3 C12 O2 -177.9(2)
C13 O3 C12 C11 0.3(4)
C10 C11 C12 O2 -158.1(3)
C10 C11 C12 O3 24.0(4)
C12 O3 C13 O4 -178.5(3)
C12 O3 C13 C9 4.2(4)
N1 C9 C13 O4 21.9(4)
C10 C9 C13 O4 150.6(3)
N1 C9 C13 O3 -160.9(2)
C10 C9 C13 O3 -32.2(3)
C19 C14 C15 C16 0.5(4)
C14 C15 C16 C17 0.8(3)
C14 C15 C16 C20 -178.5(2)
C15 C16 C17 C18 -1.7(3)
C20 C16 C17 C18 177.8(2)
C15 C16 C17 C21 179.3(2)
C20 C16 C17 C21 -1.3(2)
C16 C17 C18 C19 1.2(3)
C21 C17 C18 C19 -180.0(2)
C17 C18 C19 C14 0.1(4)
C15 C14 C19 C18 -1.0(4)
C21 N2 C20 O6 178.3(2)
C22 N2 C20 O6 -0.3(3)
C21 N2 C20 C16 -0.6(2)
C22 N2 C20 C16 -179.19(18)
C15 C16 C20 O6 1.8(4)
C17 C16 C20 O6 -177.6(2)
C15 C16 C20 N2 -179.4(2)
C17 C16 C20 N2 1.2(2)
C20 N2 C21 O10 179.4(2)
C22 N2 C21 O10 -2.1(3)
C20 N2 C21 C17 -0.2(2)
C22 N2 C21 C17 178.42(18)
C18 C17 C21 O10 2.5(4)
C16 C17 C21 O10 -178.6(2)
C18 C17 C21 N2 -178.0(2)
C16 C17 C21 N2 0.9(2)
C20 N2 C22 C26 59.3(3)
C21 N2 C22 C26 -119.1(2)
C20 N2 C22 C23 -64.9(3)
C21 N2 C22 C23 116.6(2)
N2 C22 C23 C24 179.44(17)
C26 C22 C23 C24 55.9(2)
C22 C23 C24 C25 -52.6(3)
C26 O8 C25 O7 -178.79(19)
C26 O8 C25 C24 0.6(3)
C23 C24 C25 O7 -155.8(2)
C23 C24 C25 O8 24.9(3)
C25 O8 C26 O9 -176.8(2)
C25 O8 C26 C22 3.8(3)
N2 C22 C26 O9 22.6(3)
C23 C22 C26 O9 147.8(2)
N2 C22 C26 O8 -158.04(17)
C23 C22 C26 O8 -32.8(2)

loop_
_cod_related_entry_id
_cod_related_entry_database
_cod_related_entry_code
1 ChemSpider 83235
